data_4113072
loop_
_publ_author_name
'Marnix Wagemaker'
'Frans G. B. Ooms'
'Erik M. Kelder'
'Joop Schoonman'
'Fokko M. Mulder'

_publ_section_title
;
 Extensive Migration of Ni and Mn by Lithiation of Ordered
 LiMg0.1Ni0.4Mn1.5O4 Spinel
;
_journal_name_full 'Journal of the American Chemical Society'
_journal_page_first 13526
_journal_page_last 13533
_journal_paper_doi 10.1021/ja048319x
_journal_volume 126
_journal_year 2004
_chemical_formula_sum 'Li0.45 Mg0.03 Mn0.34 Ni0.14 O'
_chemical_formula_weight 46.35
_space_group_IT_number 141
_symmetry_cell_setting tetragonal
_symmetry_space_group_name_Hall '-I 4bd 2'
_symmetry_space_group_name_H-M 'I 41/a m d :2'
_cell_angle_alpha 90.0
_cell_angle_beta 90.0
_cell_angle_gamma 90.0
_cell_formula_units_Z 16
_cell_length_a 5.7175(5)
_cell_length_b 5.7175
_cell_length_c 8.9936(11)
_cell_volume 294.00(4)
_pd_block_id 2004-03-30T21:54|LI2_25|M._Wagemaker|Overall
_pd_phase_name I41amd-2
_cod_data_source_file ja048319xsi20040330_083541.cif
_cod_data_source_block LI2_25_publ
_cod_original_cell_volume 293.99908
_cod_original_sg_symbol_H-M 'I 41/a m d'
_cod_database_code 4113072

loop_
_symmetry_equiv_pos_site_id
_symmetry_equiv_pos_as_xyz
1 +x,+y,+z
2 -y+1/4,+x+3/4,+z+1/4
3 -x+1/2,-y,+z+1/2
4 +y+1/4,-x+1/4,+z+3/4
5 -x,+y,+z
6 -y+1/4,-x+3/4,+z+1/4
7 +x+1/2,-y,+z+1/2
8 +y+1/4,+x+1/4,+z+3/4
-1 -x,-y,-z
-2 +y+3/4,-x+1/4,-z+3/4
-3 +x+1/2,+y,-z+1/2
-4 -y+3/4,+x+3/4,-z+1/4
-5 +x,-y,-z
-6 +y+3/4,+x+1/4,-z+3/4
-7 -x+1/2,+y,-z+1/2
-8 -y+3/4,-x+3/4,-z+1/4
101 +x+1/2,+y+1/2,+z+1/2
102 -y+3/4,+x+1/4,+z+3/4
103 -x,-y+1/2,+z
104 +y+3/4,-x+3/4,+z+1/4
105 -x+1/2,+y+1/2,+z+1/2
106 -y+3/4,-x+1/4,+z+3/4
107 +x,-y+1/2,+z
108 +y+3/4,+x+3/4,+z+1/4
-101 -x+1/2,-y+1/2,-z+1/2
-102 +y+1/4,-x+3/4,-z+1/4
-103 +x,+y+1/2,-z
-104 -y+1/4,+x+1/4,-z+3/4
-105 +x+1/2,-y+1/2,-z+1/2
-106 +y+1/4,+x+3/4,-z+1/4
-107 -x,+y+1/2,-z
-108 -y+1/4,-x+1/4,-z+3/4

loop_
_atom_site_type_symbol
_atom_site_label
_atom_site_fract_x
_atom_site_fract_y
_atom_site_fract_z
_atom_site_occupancy
_atom_site_thermal_displace_type
_atom_site_U_iso_or_equiv
_atom_site_symmetry_multiplicity
MG Mg1 0.0 0.0 0.5 0.05 Uiso 0.0276(6) 8
NI Ni1 0.0 0.0 0.5 0.23677 Uiso 0.0276(6) 8
MN Mn1 0.0 0.0 0.5 0.67856 Uiso 0.0276(6) 8
O O1 0.0 -0.01331 0.735 1.0 Uiso 0.0276(6) 16
LI Li8c 0.0 0.0 0.0 0.90311 Uiso 0.0276(6) 8
NI Ni4a 0.0 0.75 0.125 0.06934 Uiso 0.0276(6) 4

loop_
_atom_type_symbol
_atom_type_number_in_cell
LI 7.225
MG 0.4
NI 2.172
MN 5.428
O 16.0

loop_
_geom_angle_atom_site_label_1
_geom_angle_atom_site_label_2
_geom_angle_atom_site_label_3
_geom_angle
_geom_angle_site_symmetry_1
_geom_angle_site_symmetry_3
_geom_angle_publ_flag
Mg1 Mg1 Mg1 123.573(5) 2_545 4_554 n
Mg1 Mg1 Mg1 180.0 2_545 -2_566 n
Mg1 Mg1 Mg1 56.427(5) 2_545 -4_557 n
Mg1 Mg1 Mg1 61.7867(26) 2_545 103_545 n
Mg1 Mg1 Mg1 118.2133(26) 2_545 103_555 n
Mg1 Mg1 Mn1 61.7867(26) 2_545 103_454 n
Mg1 Mg1 Mn1 118.2133(26) 2_545 103_464 n
Mg1 Mg1 O1 40.521(4) 2_545 1_555 n
Mg1 Mg1 O1 93.9612(5) 2_545 4_554 n
Mg1 Mg1 O1 139.479(4) 2_545 -1_556 n
Mg1 Mg1 O1 86.0388(5) 2_545 -4_557 n
Mg1 Mg1 O1 135.857(4) 2_545 102_545 n
Mg1 Mg1 O1 44.142(4) 2_545 -102_657 n
Mg1 Mg1 Li8c 96.085(9) 2_545 2_545 n
Mg1 Mg1 Li8c 118.2133(26) 2_545 3_455 n
Mg1 Mg1 Li8c 61.7867(26) 2_545 3_555 n
Mg1 Mg1 Li8c 56.427(5) 2_545 4_555 n
Mg1 Mg1 Li8c 83.915(9) 2_545 -2_566 n
Mg1 Mg1 Li8c 123.573(5) 2_545 -4_556 n
Mg1 Mg1 Mg1 56.427(5) 4_554 -2_566 n
Mg1 Mg1 Mg1 180.0 4_554 -4_557 n
Mg1 Mg1 Mg1 118.2133(26) 4_554 103_545 n
Mg1 Mg1 Mg1 61.7867(26) 4_554 103_555 n
Mg1 Mg1 Mn1 118.2133(26) 4_554 103_454 n
Mg1 Mg1 Mn1 61.7867(26) 4_554 103_464 n
Mg1 Mg1 O1 139.479(4) 4_554 1_555 n
Mg1 Mg1 O1 44.142(4) 4_554 4_554 n
Mg1 Mg1 O1 40.521(4) 4_554 -1_556 n
Mg1 Mg1 O1 135.857(4) 4_554 -4_557 n
Mg1 Mg1 O1 86.0388(5) 4_554 102_545 n
Mg1 Mg1 O1 93.9612(5) 4_554 -102_657 n
Mg1 Mg1 Li8c 56.427(5) 4_554 2_545 n
Mg1 Mg1 Li8c 118.2133(26) 4_554 3_455 n
Mg1 Mg1 Li8c 61.7867(26) 4_554 3_555 n
Mg1 Mg1 Li8c 96.085(9) 4_554 4_555 n
Mg1 Mg1 Li8c 123.573(5) 4_554 -2_566 n
Mg1 Mg1 Li8c 83.915(9) 4_554 -4_556 n
Mg1 Mg1 Mg1 123.573(5) -2_566 -4_557 n
Mg1 Mg1 Mg1 118.2133(26) -2_566 103_545 n
Mg1 Mg1 Mg1 61.7867(26) -2_566 103_555 n
Mg1 Mg1 Mn1 118.2133(26) -2_566 103_454 n
Mg1 Mg1 Mn1 61.7867(26) -2_566 103_464 n
Mg1 Mg1 O1 139.479(4) -2_566 1_555 n
Mg1 Mg1 O1 86.0388(5) -2_566 4_554 n
Mg1 Mg1 O1 40.521(4) -2_566 -1_556 n
Mg1 Mg1 O1 93.9612(5) -2_566 -4_557 n
Mg1 Mg1 O1 44.142(4) -2_566 102_545 n
Mg1 Mg1 O1 135.857(4) -2_566 -102_657 n
Mg1 Mg1 Li8c 83.915(9) -2_566 2_545 n
Mg1 Mg1 Li8c 61.7867(26) -2_566 3_455 n
Mg1 Mg1 Li8c 118.2133(26) -2_566 3_555 n
Mg1 Mg1 Li8c 123.573(5) -2_566 4_555 n
Mg1 Mg1 Li8c 96.085(9) -2_566 -2_566 n
Mg1 Mg1 Li8c 56.427(5) -2_566 -4_556 n
Mg1 Mg1 Mg1 61.7867(26) -4_557 103_545 n
Mg1 Mg1 Mg1 118.2133(26) -4_557 103_555 n
Mg1 Mg1 Mn1 61.7867(26) -4_557 103_454 n
Mg1 Mg1 Mn1 118.2133(26) -4_557 103_464 n
Mg1 Mg1 O1 40.521(4) -4_557 1_555 n
Mg1 Mg1 O1 135.857(4) -4_557 4_554 n
Mg1 Mg1 O1 139.479(4) -4_557 -1_556 n
Mg1 Mg1 O1 44.142(4) -4_557 -4_557 n
Mg1 Mg1 O1 93.9612(5) -4_557 102_545 n
Mg1 Mg1 O1 86.0388(5) -4_557 -102_657 n
Mg1 Mg1 Li8c 123.573(5) -4_557 2_545 n
Mg1 Mg1 Li8c 61.7867(26) -4_557 3_455 n
Mg1 Mg1 Li8c 118.2133(26) -4_557 3_555 n
Mg1 Mg1 Li8c 83.915(9) -4_557 4_555 n
Mg1 Mg1 Li8c 56.427(5) -4_557 -2_566 n
Mg1 Mg1 Li8c 96.085(9) -4_557 -4_556 n
Mg1 Mg1 Mg1 180.0 103_545 103_555 n
Mg1 Mg1 Mn1 0.0 103_454 103_454 n
Mg1 Mg1 Mn1 180.0 103_454 103_464 n
Mg1 Mg1 O1 87.93790(30) 103_545 1_555 n
Mg1 Mg1 O1 136.4251 103_545 4_554 n
Mg1 Mg1 O1 92.06210(30) 103_545 -1_556 n
Mg1 Mg1 O1 43.5749 103_545 -4_557 n
Mg1 Mg1 O1 136.4251 103_545 102_545 n
Mg1 Mg1 O1 43.5749 103_545 -102_657 n
Mg1 Mg1 Li8c 61.7867(26) 103_445 2_545 n
Mg1 Mg1 Li8c 90.0 103_445 3_455 n
Mg1 Mg1 Li8c 90.0 103_445 3_555 n
Mg1 Mg1 Li8c 118.2133(26) 103_445 4_555 n
Mg1 Mg1 Li8c 118.2133(26) 103_445 -2_566 n
Mg1 Mg1 Li8c 61.7867(26) 103_445 -4_556 n
Mg1 Mg1 Mn1 180.0 103_464 103_454 n
Mg1 Mg1 Mn1 0.0 103_464 103_464 n
Mg1 Mg1 O1 92.06210(30) 103_555 1_555 n
Mg1 Mg1 O1 43.5749 103_555 4_554 n
Mg1 Mg1 O1 87.93790(30) 103_555 -1_556 n
Mg1 Mg1 O1 136.4251 103_555 -4_557 n
Mg1 Mg1 O1 43.5749 103_555 102_545 n
Mg1 Mg1 O1 136.4251 103_555 -102_657 n
Mg1 Mg1 Li8c 118.2133(26) 103_455 2_545 n
Mg1 Mg1 Li8c 90.0 103_455 3_455 n
Mg1 Mg1 Li8c 90.0 103_455 3_555 n
Mg1 Mg1 Li8c 61.7867(26) 103_455 4_555 n
Mg1 Mg1 Li8c 61.7867(26) 103_455 -2_566 n
Mg1 Mg1 Li8c 118.2133(26) 103_455 -4_556 n
Mn1 Mg1 Mn1 180.0 103_454 103_464 n
Mn1 Mg1 O1 87.93790(30) 103_545 1_555 n
Mn1 Mg1 O1 136.4251 103_545 4_554 n
Mn1 Mg1 O1 92.06210(30) 103_545 -1_556 n
Mn1 Mg1 O1 43.5749 103_545 -4_557 n
Mn1 Mg1 O1 136.4251 103_545 102_545 n
Mn1 Mg1 O1 43.5749 103_545 -102_657 n
Mn1 Mg1 Li8c 61.7867(26) 103_445 2_545 n
Mn1 Mg1 Li8c 90.0 103_445 3_455 n
Mn1 Mg1 Li8c 90.0 103_445 3_555 n
Mn1 Mg1 Li8c 118.2133(26) 103_445 4_555 n
Mn1 Mg1 Li8c 118.2133(26) 103_445 -2_566 n
Mn1 Mg1 Li8c 61.7867(26) 103_445 -4_556 n
Mn1 Mg1 O1 92.06210(30) 103_555 1_555 n
Mn1 Mg1 O1 43.5749 103_555 4_554 n
Mn1 Mg1 O1 87.93790(30) 103_555 -1_556 n
Mn1 Mg1 O1 136.4251 103_555 -4_557 n
Mn1 Mg1 O1 43.5749 103_555 102_545 n
Mn1 Mg1 O1 136.4251 103_555 -102_657 n
Mn1 Mg1 Li8c 118.2133(26) 103_455 2_545 n
Mn1 Mg1 Li8c 90.0 103_455 3_455 n
Mn1 Mg1 Li8c 90.0 103_455 3_555 n
Mn1 Mg1 Li8c 61.7867(26) 103_455 4_555 n
Mn1 Mg1 Li8c 61.7867(26) 103_455 -2_566 n
Mn1 Mg1 Li8c 118.2133(26) 103_455 -4_556 n
O1 Mg1 O1 95.4168(4) 1_555 4_554 n
O1 Mg1 O1 179.9657 1_555 -1_556 n
O1 Mg1 O1 84.5832(4) 1_555 -4_557 n
O1 Mg1 O1 95.4168(4) 1_555 102_545 n
O1 Mg1 O1 84.5832(4) 1_555 -102_657 n
O1 Mg1 Li8c 136.565(4) 1_555 2_545 n
O1 Mg1 Li8c 90.0 1_555 3_455 n
O1 Mg1 Li8c 90.0 1_555 3_555 n
O1 Mg1 Li8c 43.435(4) 1_555 4_555 n
O1 Mg1 Li8c 43.435(4) 1_555 -2_566 n
O1 Mg1 Li8c 136.564(4) 1_555 -4_556 n
O1 Mg1 O1 84.5832(4) 4_554 -1_556 n
O1 Mg1 O1 180.0 4_554 -4_557 n
O1 Mg1 O1 86.61330(10) 4_554 102_545 n
O1 Mg1 O1 93.38670(10) 4_554 -102_657 n
O1 Mg1 Li8c 88.1311(7) 4_554 2_545 n
O1 Mg1 Li8c 133.3066 4_554 3_455 n
O1 Mg1 Li8c 46.6933 4_554 3_555 n
O1 Mg1 Li8c 51.981(5) 4_554 4_555 n
O1 Mg1 Li8c 91.8689(7) 4_554 -2_566 n
O1 Mg1 Li8c 128.018(5) 4_554 -4_556 n
O1 Mg1 O1 95.4168(4) -1_556 -4_557 n
O1 Mg1 O1 84.5832(4) -1_556 102_545 n
O1 Mg1 O1 95.4168(4) -1_556 -102_657 n
O1 Mg1 Li8c 43.435(4) -1_556 2_545 n
O1 Mg1 Li8c 90.0 -1_556 3_455 n
O1 Mg1 Li8c 90.0 -1_556 3_555 n
O1 Mg1 Li8c 136.564(4) -1_556 4_555 n
O1 Mg1 Li8c 136.565(4) -1_556 -2_566 n
O1 Mg1 Li8c 43.435(4) -1_556 -4_556 n
O1 Mg1 O1 93.38670(10) -4_557 102_545 n
O1 Mg1 O1 86.61330(10) -4_557 -102_657 n
O1 Mg1 Li8c 91.8689(7) -4_557 2_545 n
O1 Mg1 Li8c 46.6933 -4_557 3_455 n
O1 Mg1 Li8c 133.3066 -4_557 3_555 n
O1 Mg1 Li8c 128.018(5) -4_557 4_555 n
O1 Mg1 Li8c 88.1311(7) -4_557 -2_566 n
O1 Mg1 Li8c 51.981(5) -4_557 -4_556 n
O1 Mg1 O1 180.0 102_545 -102_657 n
O1 Mg1 Li8c 128.018(5) 102_445 2_545 n
O1 Mg1 Li8c 46.6934 102_445 3_455 n
O1 Mg1 Li8c 133.3066 102_445 3_555 n
O1 Mg1 Li8c 91.8689(7) 102_445 4_555 n
O1 Mg1 Li8c 51.981(5) 102_445 -2_566 n
O1 Mg1 Li8c 88.1311(7) 102_445 -4_556 n
O1 Mg1 Li8c 51.981(5) -102_557 2_545 n
O1 Mg1 Li8c 133.3066 -102_557 3_455 n
O1 Mg1 Li8c 46.6934 -102_557 3_555 n
O1 Mg1 Li8c 88.1311(7) -102_557 4_555 n
O1 Mg1 Li8c 128.018(5) -102_557 -2_566 n
O1 Mg1 Li8c 91.8689(7) -102_557 -4_556 n
Li8c Mg1 Li8c 118.2133(26) 2_545 3_455 n
Li8c Mg1 Li8c 61.7867(26) 2_545 3_555 n
Li8c Mg1 Li8c 123.573(5) 2_545 4_555 n
Li8c Mg1 Li8c 180.0 2_545 -2_566 n
Li8c Mg1 Li8c 56.427(5) 2_545 -4_556 n
Li8c Mg1 Li8c 180.0 3_455 3_555 n
Li8c Mg1 Li8c 118.2133(26) 3_455 4_555 n
Li8c Mg1 Li8c 61.7867(26) 3_455 -2_566 n
Li8c Mg1 Li8c 61.7867(26) 3_455 -4_556 n
Li8c Mg1 Li8c 61.7867(26) 3_555 4_555 n
Li8c Mg1 Li8c 118.2133(26) 3_555 -2_566 n
Li8c Mg1 Li8c 118.2133(26) 3_555 -4_556 n
Li8c Mg1 Li8c 56.427(5) 4_555 -2_566 n
Li8c Mg1 Li8c 179.972 4_555 -4_556 n
Li8c Mg1 Li8c 123.573(5) -2_566 -4_556 n
O1 Ni1 O1 95.4168(4) 1_555 4_554 n
O1 Ni1 O1 179.9657 1_555 -1_556 n
O1 Ni1 O1 84.5832(4) 1_555 -4_557 n
O1 Ni1 O1 95.4168(4) 1_555 102_545 n
O1 Ni1 O1 84.5832(4) 1_555 -102_657 n
O1 Ni1 O1 84.5832(4) 4_554 -1_556 n
O1 Ni1 O1 180.0 4_554 -4_557 n
O1 Ni1 O1 86.61330(10) 4_554 102_545 n
O1 Ni1 O1 93.38670(10) 4_554 -102_657 n
O1 Ni1 O1 95.4168(4) -1_556 -4_557 n
O1 Ni1 O1 84.5832(4) -1_556 102_545 n
O1 Ni1 O1 95.4168(4) -1_556 -102_657 n
O1 Ni1 O1 93.38670(10) -4_557 102_545 n
O1 Ni1 O1 86.61330(10) -4_557 -102_657 n
O1 Ni1 O1 180.0 102_545 -102_657 n
Mg1 Mn1 Mg1 180.0 103_545 103_555 n
Mg1 Mn1 O1 87.93790(30) 103_545 1_555 n
Mg1 Mn1 O1 136.4251 103_545 4_554 n
Mg1 Mn1 O1 92.06210(30) 103_545 -1_556 n
Mg1 Mn1 O1 43.5749 103_545 -4_557 n
Mg1 Mn1 O1 136.4251 103_545 102_545 n
Mg1 Mn1 O1 43.5749 103_545 -102_657 n
Mg1 Mn1 Li8c 90.0 103_445 3_455 n
Mg1 Mn1 Li8c 90.0 103_445 3_555 n
Mg1 Mn1 O1 92.06210(30) 103_555 1_555 n
Mg1 Mn1 O1 43.5749 103_555 4_554 n
Mg1 Mn1 O1 87.93790(30) 103_555 -1_556 n
Mg1 Mn1 O1 136.4251 103_555 -4_557 n
Mg1 Mn1 O1 43.5749 103_555 102_545 n
Mg1 Mn1 O1 136.4251 103_555 -102_657 n
Mg1 Mn1 Li8c 90.0 103_455 3_455 n
Mg1 Mn1 Li8c 90.0 103_455 3_555 n
O1 Mn1 O1 95.4168(4) 1_555 4_554 n
O1 Mn1 O1 179.9657 1_555 -1_556 n
O1 Mn1 O1 84.5832(4) 1_555 -4_557 n
O1 Mn1 O1 95.4168(4) 1_555 102_545 n
O1 Mn1 O1 84.5832(4) 1_555 -102_657 n
O1 Mn1 Li8c 90.0 1_555 3_455 n
O1 Mn1 Li8c 90.0 1_555 3_555 n
O1 Mn1 O1 84.5832(4) 4_554 -1_556 n
O1 Mn1 O1 180.0 4_554 -4_557 n
O1 Mn1 O1 86.61330(10) 4_554 102_545 n
O1 Mn1 O1 93.38670(10) 4_554 -102_657 n
O1 Mn1 Li8c 133.3066 4_554 3_455 n
O1 Mn1 Li8c 46.6933 4_554 3_555 n
O1 Mn1 O1 95.4168(4) -1_556 -4_557 n
O1 Mn1 O1 84.5832(4) -1_556 102_545 n
O1 Mn1 O1 95.4168(4) -1_556 -102_657 n
O1 Mn1 Li8c 90.0 -1_556 3_455 n
O1 Mn1 Li8c 90.0 -1_556 3_555 n
O1 Mn1 O1 93.38670(10) -4_557 102_545 n
O1 Mn1 O1 86.61330(10) -4_557 -102_657 n
O1 Mn1 Li8c 46.6933 -4_557 3_455 n
O1 Mn1 Li8c 133.3066 -4_557 3_555 n
O1 Mn1 O1 180.0 102_545 -102_657 n
O1 Mn1 Li8c 46.6934 102_445 3_455 n
O1 Mn1 Li8c 133.3066 102_445 3_555 n
O1 Mn1 Li8c 133.3066 -102_557 3_455 n
O1 Mn1 Li8c 46.6934 -102_557 3_555 n
Li8c Mn1 Li8c 180.0 3_455 3_555 n
Mg1 O1 Mg1 95.3369(4) 1_555 2_545 n
Mg1 O1 Mg1 95.3369(4) 1_555 -4_557 n
Mg1 O1 Ni1 0.0 1_555 1_555 n
Mg1 O1 Ni1 95.3369(4) 1_555 2_545 n
Mg1 O1 Ni1 95.3369(4) 1_555 -4_557 n
Mg1 O1 Mn1 0.0 1_555 1_555 n
Mg1 O1 Mn1 95.3369(4) 1_555 2_545 n
Mg1 O1 Mn1 95.3369(4) 1_555 -4_557 n
Mg1 O1 Li8c 176.1089(6) 1_555 1_556 n
Mg1 O1 Li8c 92.2216(8) 1_555 4_555 n
Mg1 O1 Li8c 92.2216(8) 1_555 -2_566 n
Mg1 O1 Ni4a 127.845(5) 1_555 4_455 n
Mg1 O1 Mg1 92.85020(10) 2_545 -4_557 n
Mg1 O1 Ni1 95.3369(4) 2_545 1_555 n
Mg1 O1 Ni1 0.0 2_545 2_545 n
Mg1 O1 Ni1 92.85020(10) 2_545 -4_557 n
Mg1 O1 Mn1 95.3369(4) 2_545 1_555 n
Mg1 O1 Mn1 0.0 2_545 2_545 n
Mg1 O1 Mn1 92.85020(10) 2_545 -4_557 n
Mg1 O1 Li8c 87.3376(8) 2_545 1_556 n
Mg1 O1 Li8c 89.66510(10) 2_545 4_555 n
Mg1 O1 Li8c 171.7750(11) 2_545 -2_566 n
Mg1 O1 Ni4a 118.8342(29) 2_545 4_455 n
Mg1 O1 Ni1 95.3369(4) -4_557 1_555 n
Mg1 O1 Ni1 92.85020(10) -4_557 2_545 n
Mg1 O1 Ni1 0.0 -4_557 -4_557 n
Mg1 O1 Mn1 95.3369(4) -4_557 1_555 n
Mg1 O1 Mn1 92.85020(10) -4_557 2_545 n
Mg1 O1 Mn1 0.0 -4_557 -4_557 n
Mg1 O1 Li8c 87.3376(8) -4_557 1_556 n
Mg1 O1 Li8c 171.7750(11) -4_557 4_555 n
Mg1 O1 Li8c 89.66510(10) -4_557 -2_566 n
Mg1 O1 Ni4a 118.8342(29) -4_557 4_455 n
Ni1 O1 Ni1 95.3369(4) 1_555 2_545 n
Ni1 O1 Ni1 95.3369(4) 1_555 -4_557 n
Ni1 O1 Mn1 0.0 1_555 1_555 n
Ni1 O1 Mn1 95.3369(4) 1_555 2_545 n
Ni1 O1 Mn1 95.3369(4) 1_555 -4_557 n
Ni1 O1 Li8c 176.1089(6) 1_555 1_556 n
Ni1 O1 Li8c 92.2216(8) 1_555 4_555 n
Ni1 O1 Li8c 92.2216(8) 1_555 -2_566 n
Ni1 O1 Ni4a 127.845(5) 1_555 4_455 n
Ni1 O1 Ni1 92.85020(10) 2_545 -4_557 n
Ni1 O1 Mn1 95.3369(4) 2_545 1_555 n
Ni1 O1 Mn1 0.0 2_545 2_545 n
Ni1 O1 Mn1 92.85020(10) 2_545 -4_557 n
Ni1 O1 Li8c 87.3376(8) 2_545 1_556 n
Ni1 O1 Li8c 89.66510(10) 2_545 4_555 n
Ni1 O1 Li8c 171.7750(11) 2_545 -2_566 n
Ni1 O1 Ni4a 118.8342(29) 2_545 4_455 n
Ni1 O1 Mn1 95.3369(4) -4_557 1_555 n
Ni1 O1 Mn1 92.85020(10) -4_557 2_545 n
Ni1 O1 Mn1 0.0 -4_557 -4_557 n
Ni1 O1 Li8c 87.3376(8) -4_557 1_556 n
Ni1 O1 Li8c 171.7750(11) -4_557 4_555 n
Ni1 O1 Li8c 89.66510(10) -4_557 -2_566 n
Ni1 O1 Ni4a 118.8342(29) -4_557 4_455 n
Mn1 O1 Mn1 95.3369(4) 1_555 2_545 n
Mn1 O1 Mn1 95.3369(4) 1_555 -4_557 n
Mn1 O1 Li8c 176.1089(6) 1_555 1_556 n
Mn1 O1 Li8c 92.2216(8) 1_555 4_555 n
Mn1 O1 Li8c 92.2216(8) 1_555 -2_566 n
Mn1 O1 Ni4a 127.845(5) 1_555 4_455 n
Mn1 O1 Mn1 92.85020(10) 2_545 -4_557 n
Mn1 O1 Li8c 87.3376(8) 2_545 1_556 n
Mn1 O1 Li8c 89.66510(10) 2_545 4_555 n
Mn1 O1 Li8c 171.7750(11) 2_545 -2_566 n
Mn1 O1 Ni4a 118.8342(29) 2_545 4_455 n
Mn1 O1 Li8c 87.3376(8) -4_557 1_556 n
Mn1 O1 Li8c 171.7750(11) -4_557 4_555 n
Mn1 O1 Li8c 89.66510(10) -4_557 -2_566 n
Mn1 O1 Ni4a 118.8342(29) -4_557 4_455 n
Li8c O1 Li8c 84.9566(4) 1_556 4_555 n
Li8c O1 Li8c 84.9566(4) 1_556 -2_566 n
Li8c O1 Ni4a 48.264(4) 1_556 4_455 n
Li8c O1 Li8c 86.80060(10) 4_555 -2_566 n
Li8c O1 Ni4a 53.3648(18) 4_555 4_455 n
Li8c O1 Ni4a 53.3648(18) -2_566 4_455 n
Mg1 Li8c Mg1 118.2133(26) 2_544 3_454 n
Mg1 Li8c Mg1 61.7867(26) 2_544 3_554 n
Mg1 Li8c Mg1 123.573(5) 2_544 4_554 n
Mg1 Li8c Mg1 180.0 2_544 -2_566 n
Mg1 Li8c Mg1 56.427(5) 2_544 -4_556 n
Mg1 Li8c Mn1 118.2133(26) 2_544 3_454 n
Mg1 Li8c Mn1 61.7867(26) 2_544 3_554 n
Mg1 Li8c O1 40.681(4) 2_544 1_554 n
Mg1 Li8c O1 44.343(4) 2_544 2_544 n
Mg1 Li8c O1 139.319(4) 2_544 -1_556 n
Mg1 Li8c O1 135.657(4) 2_544 -2_566 n
Mg1 Li8c O1 88.2276(7) 2_544 104_544 n
Mg1 Li8c O1 91.7724(7) 2_544 -104_657 n
Mg1 Li8c Li8c 96.085(9) 2_544 2_545 n
Mg1 Li8c Li8c 56.427(5) 2_544 4_554 n
Mg1 Li8c Li8c 83.915(9) 2_544 -2_565 n
Mg1 Li8c Li8c 123.573(5) 2_544 -4_556 n
Mg1 Li8c Li8c 61.7867(26) 2_544 103_445 n
Mg1 Li8c Li8c 118.2133(26) 2_544 103_455 n
Mg1 Li8c Ni4a 95.056(7) 2_544 1_545 n
Mg1 Li8c Ni4a 84.944(7) 2_544 4_454 n
Mg1 Li8c Mg1 180.0 3_454 3_554 n
Mg1 Li8c Mg1 118.2133(26) 3_454 4_554 n
Mg1 Li8c Mg1 61.7867(26) 3_454 -2_566 n
Mg1 Li8c Mg1 61.7867(26) 3_454 -4_556 n
Mg1 Li8c Mn1 0.0 3_454 3_454 n
Mg1 Li8c Mn1 180.0 3_454 3_554 n
Mg1 Li8c O1 90.0 3_454 1_554 n
Mg1 Li8c O1 136.3585 3_454 2_544 n
Mg1 Li8c O1 90.0 3_454 -1_556 n
Mg1 Li8c O1 43.6415 3_454 -2_566 n
Mg1 Li8c O1 43.6415 3_454 104_544 n
Mg1 Li8c O1 136.3585 3_454 -104_657 n
Mg1 Li8c Li8c 118.2133(26) 3_454 2_545 n
Mg1 Li8c Li8c 118.2133(26) 3_454 4_554 n
Mg1 Li8c Li8c 61.7867(26) 3_454 -2_565 n
Mg1 Li8c Li8c 61.7867(26) 3_454 -4_556 n
Mg1 Li8c Li8c 90.0 3_454 103_445 n
Mg1 Li8c Li8c 90.0 3_454 103_455 n
Mg1 Li8c Ni4a 90.0 3_454 1_545 n
Mg1 Li8c Ni4a 90.0 3_454 4_454 n
Mg1 Li8c Mg1 61.7867(26) 3_554 4_554 n
Mg1 Li8c Mg1 118.2133(26) 3_554 -2_566 n
Mg1 Li8c Mg1 118.2133(26) 3_554 -4_556 n
Mg1 Li8c Mn1 180.0 3_554 3_454 n
Mg1 Li8c Mn1 0.0 3_554 3_554 n
Mg1 Li8c O1 90.0 3_554 1_554 n
Mg1 Li8c O1 43.6415 3_554 2_544 n
Mg1 Li8c O1 90.0 3_554 -1_556 n
Mg1 Li8c O1 136.3585 3_554 -2_566 n
Mg1 Li8c O1 136.3585 3_554 104_544 n
Mg1 Li8c O1 43.6415 3_554 -104_657 n
Mg1 Li8c Li8c 61.7867(26) 3_554 2_545 n
Mg1 Li8c Li8c 61.7867(26) 3_554 4_554 n
Mg1 Li8c Li8c 118.2133(26) 3_554 -2_565 n
Mg1 Li8c Li8c 118.2133(26) 3_554 -4_556 n
Mg1 Li8c Li8c 90.0 3_554 103_445 n
Mg1 Li8c Li8c 90.0 3_554 103_455 n
Mg1 Li8c Ni4a 90.0 3_554 1_545 n
Mg1 Li8c Ni4a 90.0 3_554 4_454 n
Mg1 Li8c Mg1 56.427(5) 4_554 -2_566 n
Mg1 Li8c Mg1 179.972 4_554 -4_556 n
Mg1 Li8c Mn1 118.2133(26) 4_554 3_454 n
Mg1 Li8c Mn1 61.7867(26) 4_554 3_554 n
Mg1 Li8c O1 139.319(4) 4_554 1_554 n
Mg1 Li8c O1 91.7724(7) 4_554 2_544 n
Mg1 Li8c O1 40.681(4) 4_554 -1_556 n
Mg1 Li8c O1 88.2276(7) 4_554 -2_566 n
Mg1 Li8c O1 135.657(4) 4_554 104_544 n
Mg1 Li8c O1 44.343(4) 4_554 -104_657 n
Mg1 Li8c Li8c 56.427(5) 4_554 2_545 n
Mg1 Li8c Li8c 96.085(9) 4_554 4_554 n
Mg1 Li8c Li8c 123.573(5) 4_554 -2_565 n
Mg1 Li8c Li8c 83.915(9) 4_554 -4_556 n
Mg1 Li8c Li8c 118.2133(26) 4_554 103_445 n
Mg1 Li8c Li8c 61.7867(26) 4_554 103_455 n
Mg1 Li8c Ni4a 84.944(7) 4_554 1_545 n
Mg1 Li8c Ni4a 95.056(7) 4_554 4_454 n
Mg1 Li8c Mg1 123.573(5) -2_566 -4_556 n
Mg1 Li8c Mn1 61.7867(26) -2_566 3_454 n
Mg1 Li8c Mn1 118.2133(26) -2_566 3_554 n
Mg1 Li8c O1 139.319(4) -2_566 1_554 n
Mg1 Li8c O1 135.657(4) -2_566 2_544 n
Mg1 Li8c O1 40.681(4) -2_566 -1_556 n
Mg1 Li8c O1 44.343(4) -2_566 -2_566 n
Mg1 Li8c O1 91.7724(7) -2_566 104_544 n
Mg1 Li8c O1 88.2276(7) -2_566 -104_657 n
Mg1 Li8c Li8c 83.915(9) -2_566 2_545 n
Mg1 Li8c Li8c 123.573(5) -2_566 4_554 n
Mg1 Li8c Li8c 96.085(9) -2_566 -2_565 n
Mg1 Li8c Li8c 56.427(5) -2_566 -4_556 n
Mg1 Li8c Li8c 118.2133(26) -2_566 103_445 n
Mg1 Li8c Li8c 61.7867(26) -2_566 103_455 n
Mg1 Li8c Ni4a 84.944(7) -2_566 1_545 n
Mg1 Li8c Ni4a 95.056(7) -2_566 4_454 n
Mg1 Li8c Mn1 61.7867(26) -4_556 3_454 n
Mg1 Li8c Mn1 118.2133(26) -4_556 3_554 n
Mg1 Li8c O1 40.681(4) -4_556 1_554 n
Mg1 Li8c O1 88.2276(7) -4_556 2_544 n
Mg1 Li8c O1 139.319(4) -4_556 -1_556 n
Mg1 Li8c O1 91.7724(7) -4_556 -2_566 n
Mg1 Li8c O1 44.343(4) -4_556 104_544 n
Mg1 Li8c O1 135.657(4) -4_556 -104_657 n
Mg1 Li8c Li8c 123.573(5) -4_556 2_545 n
Mg1 Li8c Li8c 83.915(9) -4_556 4_554 n
Mg1 Li8c Li8c 56.427(5) -4_556 -2_565 n
Mg1 Li8c Li8c 96.085(9) -4_556 -4_556 n
Mg1 Li8c Li8c 61.7867(26) -4_556 103_445 n
Mg1 Li8c Li8c 118.2133(26) -4_556 103_455 n
Mg1 Li8c Ni4a 95.056(7) -4_556 1_545 n
Mg1 Li8c Ni4a 84.944(7) -4_556 4_454 n
Mn1 Li8c Mn1 180.0 3_454 3_554 n
Mn1 Li8c O1 90.0 3_454 1_554 n
Mn1 Li8c O1 136.3585 3_454 2_544 n
Mn1 Li8c O1 90.0 3_454 -1_556 n
Mn1 Li8c O1 43.6415 3_454 -2_566 n
Mn1 Li8c O1 43.6415 3_454 104_544 n
Mn1 Li8c O1 136.3585 3_454 -104_657 n
Mn1 Li8c Li8c 118.2133(26) 3_454 2_545 n
Mn1 Li8c Li8c 118.2133(26) 3_454 4_554 n
Mn1 Li8c Li8c 61.7867(26) 3_454 -2_565 n
Mn1 Li8c Li8c 61.7867(26) 3_454 -4_556 n
Mn1 Li8c Li8c 90.0 3_454 103_445 n
Mn1 Li8c Li8c 90.0 3_454 103_455 n
Mn1 Li8c Ni4a 90.0 3_454 1_545 n
Mn1 Li8c Ni4a 90.0 3_454 4_454 n
Mn1 Li8c O1 90.0 3_554 1_554 n
Mn1 Li8c O1 43.6415 3_554 2_544 n
Mn1 Li8c O1 90.0 3_554 -1_556 n
Mn1 Li8c O1 136.3585 3_554 -2_566 n
Mn1 Li8c O1 136.3585 3_554 104_544 n
Mn1 Li8c O1 43.6415 3_554 -104_657 n
Mn1 Li8c Li8c 61.7867(26) 3_554 2_545 n
Mn1 Li8c Li8c 61.7867(26) 3_554 4_554 n
Mn1 Li8c Li8c 118.2133(26) 3_554 -2_565 n
Mn1 Li8c Li8c 118.2133(26) 3_554 -4_556 n
Mn1 Li8c Li8c 90.0 3_554 103_445 n
Mn1 Li8c Li8c 90.0 3_554 103_455 n
Mn1 Li8c Ni4a 90.0 3_554 1_545 n
Mn1 Li8c Ni4a 90.0 3_554 4_454 n
O1 Li8c O1 85.0238(4) 1_554 2_544 n
O1 Li8c O1 179.9657 1_554 -1_556 n
O1 Li8c O1 94.9762(4) 1_554 -2_566 n
O1 Li8c O1 85.0238(4) 1_554 104_544 n
O1 Li8c O1 94.9762(4) 1_554 -104_657 n
O1 Li8c Li8c 136.734(4) 1_554 2_545 n
O1 Li8c Li8c 43.266(4) 1_554 4_554 n
O1 Li8c Li8c 43.266(4) 1_554 -2_565 n
O1 Li8c Li8c 136.734(4) 1_554 -4_556 n
O1 Li8c Li8c 88.17110(30) 1_554 103_445 n
O1 Li8c Li8c 91.82880(30) 1_554 103_455 n
O1 Li8c Ni4a 126.356(4) 1_554 1_545 n
O1 Li8c Ni4a 53.644(4) 1_554 4_454 n
O1 Li8c O1 94.9762(4) 2_544 -1_556 n
O1 Li8c O1 179.9657 2_544 -2_566 n
O1 Li8c O1 92.71690(10) 2_544 104_544 n
O1 Li8c O1 87.28310(10) 2_544 -104_657 n
O1 Li8c Li8c 51.777(5) 2_544 2_545 n
O1 Li8c Li8c 86.2435(5) 2_544 4_554 n
O1 Li8c Li8c 128.223(5) 2_544 -2_565 n
O1 Li8c Li8c 93.7565(5) 2_544 -4_556 n
O1 Li8c Li8c 46.5997 2_544 103_445 n
O1 Li8c Li8c 133.4003 2_544 103_455 n
O1 Li8c Ni4a 60.0015(27) 2_544 1_545 n
O1 Li8c Ni4a 119.9985(27) 2_544 4_454 n
O1 Li8c O1 85.0238(4) -1_556 -2_566 n
O1 Li8c O1 94.9762(4) -1_556 104_544 n
O1 Li8c O1 85.0238(4) -1_556 -104_657 n
O1 Li8c Li8c 43.266(4) -1_556 2_545 n
O1 Li8c Li8c 136.734(4) -1_556 4_554 n
O1 Li8c Li8c 136.734(4) -1_556 -2_565 n
O1 Li8c Li8c 43.266(4) -1_556 -4_556 n
O1 Li8c Li8c 91.82880(30) -1_556 103_445 n
O1 Li8c Li8c 88.17110(30) -1_556 103_455 n
O1 Li8c Ni4a 53.644(4) -1_556 1_545 n
O1 Li8c Ni4a 126.356(4) -1_556 4_454 n
O1 Li8c O1 87.28310(10) -2_566 104_544 n
O1 Li8c O1 92.71690(10) -2_566 -104_657 n
O1 Li8c Li8c 128.223(5) -2_566 2_545 n
O1 Li8c Li8c 93.7565(5) -2_566 4_554 n
O1 Li8c Li8c 51.777(5) -2_566 -2_565 n
O1 Li8c Li8c 86.2435(5) -2_566 -4_556 n
O1 Li8c Li8c 133.4003 -2_566 103_445 n
O1 Li8c Li8c 46.5997 -2_566 103_455 n
O1 Li8c Ni4a 119.9985(27) -2_566 1_545 n
O1 Li8c Ni4a 60.0015(27) -2_566 4_454 n
O1 Li8c O1 179.972 104_544 -104_657 n
O1 Li8c Li8c 93.7565(5) 104_444 2_545 n
O1 Li8c Li8c 128.223(5) 104_444 4_554 n
O1 Li8c Li8c 86.2435(5) 104_444 -2_565 n
O1 Li8c Li8c 51.777(5) 104_444 -4_556 n
O1 Li8c Li8c 46.5997 104_444 103_445 n
O1 Li8c Li8c 133.4003 104_444 103_455 n
O1 Li8c Ni4a 60.0015(27) 104_433 1_545 n
O1 Li8c Ni4a 119.9985(27) 104_433 4_454 n
O1 Li8c Li8c 86.2435(5) -104_557 2_545 n
O1 Li8c Li8c 51.777(5) -104_557 4_554 n
O1 Li8c Li8c 93.7565(5) -104_557 -2_565 n
O1 Li8c Li8c 128.223(5) -104_557 -4_556 n
O1 Li8c Li8c 133.4003 -104_557 103_445 n
O1 Li8c Li8c 46.5997 -104_557 103_455 n
O1 Li8c Ni4a 119.9985(27) -104_546 1_545 n
O1 Li8c Ni4a 60.0015(27) -104_546 4_454 n
Li8c Li8c Li8c 123.573(5) 2_545 4_554 n
Li8c Li8c Li8c 180.0 2_545 -2_565 n
Li8c Li8c Li8c 56.427(5) 2_545 -4_556 n
Li8c Li8c Li8c 61.7867(26) 2_545 103_445 n
Li8c Li8c Li8c 118.2133(26) 2_545 103_455 n
Li8c Li8c Ni4a 33.7658(22) 2_545 1_545 n
Li8c Li8c Ni4a 146.2342(22) 2_545 4_454 n
Li8c Li8c Li8c 56.427(5) 4_554 -2_565 n
Li8c Li8c Li8c 180.0 4_554 -4_556 n
Li8c Li8c Li8c 118.2133(26) 4_554 103_445 n
Li8c Li8c Li8c 61.7867(26) 4_554 103_455 n
Li8c Li8c Ni4a 146.2342(22) 4_554 1_545 n
Li8c Li8c Ni4a 33.7658(22) 4_554 4_454 n
Li8c Li8c Li8c 123.573(5) -2_565 -4_556 n
Li8c Li8c Li8c 118.2133(26) -2_565 103_445 n
Li8c Li8c Li8c 61.7867(26) -2_565 103_455 n
Li8c Li8c Ni4a 146.2342(22) -2_565 1_545 n
Li8c Li8c Ni4a 33.7658(22) -2_565 4_454 n
Li8c Li8c Li8c 61.7867(26) -4_556 103_445 n
Li8c Li8c Li8c 118.2133(26) -4_556 103_455 n
Li8c Li8c Ni4a 33.7658(22) -4_556 1_545 n
Li8c Li8c Ni4a 146.2342(22) -4_556 4_454 n
Li8c Li8c Li8c 180.0 103_445 103_455 n
Li8c Li8c Ni4a 38.185(4) 103_434 1_545 n
Li8c Li8c Ni4a 141.815(4) 103_434 4_454 n
Li8c Li8c Ni4a 141.815(4) 103_444 1_545 n
Li8c Li8c Ni4a 38.185(4) 103_444 4_454 n
Ni4a Li8c Ni4a 179.9802 1_545 4_454 n
O1 Ni4a O1 114.304(5) 2_554 -1_566 n
O1 Ni4a O1 100.185(9) 2_554 104_554 n
O1 Ni4a O1 114.304(5) 2_554 -103_657 n
O1 Ni4a Li8c 66.634(4) 2_554 1_565 n
O1 Ni4a Li8c 78.092(9) 2_554 2_555 n
O1 Ni4a Li8c 178.27750(10) 2_554 -4_566 n
O1 Ni4a Li8c 66.634(4) 2_554 103_455 n
O1 Ni4a O1 114.304(5) -1_566 104_554 n
O1 Ni4a O1 100.185(9) -1_566 -103_657 n
O1 Ni4a Li8c 78.092(9) -1_566 1_565 n
O1 Ni4a Li8c 66.634(4) -1_566 2_555 n
O1 Ni4a Li8c 66.634(4) -1_566 -4_566 n
O1 Ni4a Li8c 178.27721(10) -1_566 103_455 n
O1 Ni4a O1 114.304(5) 104_554 -103_657 n
O1 Ni4a Li8c 66.634(4) 104_454 1_565 n
O1 Ni4a Li8c 178.27760(10) 104_454 2_555 n
O1 Ni4a Li8c 78.092(9) 104_454 -4_566 n
O1 Ni4a Li8c 66.634(4) 104_454 103_455 n
O1 Ni4a Li8c 178.27780(10) -103_557 1_565 n
O1 Ni4a Li8c 66.634(4) -103_557 2_555 n
O1 Ni4a Li8c 66.634(4) -103_557 -4_566 n
O1 Ni4a Li8c 78.092(9) -103_557 103_455 n
Li8c Ni4a Li8c 112.468(4) 1_565 2_555 n
Li8c Ni4a Li8c 112.468(4) 1_565 -4_566 n
Li8c Ni4a Li8c 103.630(8) 1_565 103_455 n
Li8c Ni4a Li8c 103.630(8) 2_555 -4_566 n
Li8c Ni4a Li8c 112.468(4) 2_555 103_455 n
Li8c Ni4a Li8c 112.468(4) -4_566 103_455 n

loop_
_geom_bond_atom_site_label_1
_geom_bond_atom_site_label_2
_geom_bond_distance
_geom_bond_site_symmetry_2
_geom_bond_publ_flag
Mg1 Mg1 3.02350(24) 2_545 n
Mg1 Mg1 3.02350(24) 4_554 n
Mg1 Mg1 3.02350(24) -2_566 n
Mg1 Mg1 3.02350(24) -4_557 n
Mg1 Mg1 2.85875(27) 103_545 n
Mg1 Mg1 2.85875(27) 103_555 n
Mg1 Ni1 3.02350(24) 2_545 n
Mg1 Ni1 3.02350(24) 4_554 n
Mg1 Ni1 3.02350(24) -2_566 n
Mg1 Ni1 3.02350(24) -4_557 n
Mg1 Ni1 2.85875(27) 103_545 n
Mg1 Ni1 2.85875(27) 103_555 n
Mg1 Mn1 3.02350(24) 2_545 n
Mg1 Mn1 3.02350(24) 4_554 n
Mg1 Mn1 3.02350(24) -2_566 n
Mg1 Mn1 3.02350(24) -4_557 n
Mg1 Mn1 2.85875(27) 103_545 n
Mg1 Mn1 2.85875(27) 103_555 n
Mg1 O1 2.11487(25) 1_555 n
Mg1 O1 1.97298(19) 4_554 n
Mg1 O1 2.11487(25) -1_556 n
Mg1 O1 1.97298(19) -4_557 n
Mg1 O1 1.97298(19) 102_454 n
Mg1 O1 1.97298(19) -102_546 n
Mg1 Li8c 3.02350(24) 2_545 n
Mg1 Li8c 2.85875(27) 3_455 n
Mg1 Li8c 2.85875(27) 3_555 n
Mg1 Li8c 3.02350(24) 4_555 n
Mg1 Li8c 3.02350(24) -2_566 n
Mg1 Li8c 3.02350(24) -4_556 n
Ni1 Mg1 3.02350(24) 2_545 n
Ni1 Mg1 3.02350(24) 4_554 n
Ni1 Mg1 3.02350(24) -2_566 n
Ni1 Mg1 3.02350(24) -4_557 n
Ni1 Mg1 2.85875(27) 103_545 n
Ni1 Mg1 2.85875(27) 103_555 n
Ni1 Ni1 2.85875(27) 103_545 n
Ni1 Ni1 2.85875(27) 103_555 n
Ni1 Mn1 2.85875(27) 103_545 n
Ni1 Mn1 2.85875(27) 103_555 n
Ni1 O1 2.11487(25) 1_555 n
Ni1 O1 1.97298(19) 4_554 n
Ni1 O1 2.11487(25) -1_556 n
Ni1 O1 1.97298(19) -4_557 n
Ni1 O1 1.97298(19) 102_454 n
Ni1 O1 1.97298(19) -102_546 n
Ni1 Li8c 3.02350(24) 2_545 n
Ni1 Li8c 2.85875(27) 3_455 n
Ni1 Li8c 2.85875(27) 3_555 n
Ni1 Li8c 3.02350(24) 4_555 n
Ni1 Li8c 3.02350(24) -2_566 n
Ni1 Li8c 3.02350(24) -4_556 n
Mn1 Mg1 3.02350(24) 2_545 n
Mn1 Mg1 3.02350(24) 4_554 n
Mn1 Mg1 3.02350(24) -2_566 n
Mn1 Mg1 3.02350(24) -4_557 n
Mn1 Mg1 2.85875(27) 103_545 n
Mn1 Mg1 2.85875(27) 103_555 n
Mn1 Ni1 2.85875(27) 103_545 n
Mn1 Ni1 2.85875(27) 103_555 n
Mn1 Mn1 2.85875(27) 103_545 n
Mn1 Mn1 2.85875(27) 103_555 n
Mn1 O1 2.11487(25) 1_555 n
Mn1 O1 1.97298(19) 4_554 n
Mn1 O1 2.11487(25) -1_556 n
Mn1 O1 1.97298(19) -4_557 n
Mn1 O1 1.97298(19) 102_454 n
Mn1 O1 1.97298(19) -102_546 n
Mn1 Li8c 3.02350(24) 2_545 n
Mn1 Li8c 2.85875(27) 3_455 n
Mn1 Li8c 2.85875(27) 3_555 n
Mn1 Li8c 3.02350(24) 4_555 n
Mn1 Li8c 3.02350(24) -2_566 n
Mn1 Li8c 3.02350(24) -4_556 n
O1 Mg1 2.11487(25) 1_555 n
O1 Mg1 1.97298(19) 2_545 n
O1 Mg1 1.97298(19) -4_557 n
O1 Ni1 2.11487(25) 1_555 n
O1 Ni1 1.97298(19) 2_545 n
O1 Ni1 1.97298(19) -4_557 n
O1 Mn1 2.11487(25) 1_555 n
O1 Mn1 1.97298(19) 2_545 n
O1 Mn1 1.97298(19) -4_557 n
O1 Li8c 2.38452(28) 1_556 n
O1 Li8c 2.08033(20) 4_555 n
O1 Li8c 2.08033(20) -2_566 n
O1 Ni4a 1.96260(15) 4_455 n
Li8c Mg1 3.02350(24) 2_544 n
Li8c Mg1 2.85875(27) 3_454 n
Li8c Mg1 2.85875(27) 3_554 n
Li8c Mg1 3.02350(24) 4_554 n
Li8c Mg1 3.02350(24) -2_566 n
Li8c Mg1 3.02350(24) -4_556 n
Li8c Ni1 3.02350(24) 2_544 n
Li8c Ni1 2.85875(27) 3_454 n
Li8c Ni1 2.85875(27) 3_554 n
Li8c Ni1 3.02350(24) 4_554 n
Li8c Ni1 3.02350(24) -2_566 n
Li8c Ni1 3.02350(24) -4_556 n
Li8c Mn1 3.02350(24) 2_544 n
Li8c Mn1 2.85875(27) 3_454 n
Li8c Mn1 2.85875(27) 3_554 n
Li8c Mn1 3.02350(24) 4_554 n
Li8c Mn1 3.02350(24) -2_566 n
Li8c Mn1 3.02350(24) -4_556 n
Li8c O1 2.38452(28) 1_554 n
Li8c O1 2.08033(20) 2_544 n
Li8c O1 2.38452(28) -1_556 n
Li8c O1 2.08033(20) -2_566 n
Li8c O1 2.08033(20) 104_444 n
Li8c O1 2.08033(20) -104_555 n
Li8c Li8c 3.02350(24) 2_545 n
Li8c Li8c 3.02350(24) 4_554 n
Li8c Li8c 3.02350(24) -2_565 n
Li8c Li8c 3.02350(24) -4_556 n
Li8c Li8c 2.85875(27) 103_545 n
Li8c Li8c 2.85875(27) 103_555 n
Li8c Ni4a 1.81850(13) 1_545 n
Li8c Ni4a 1.81850(13) 4_454 n
Ni4a O1 1.96260(15) 2_554 n
Ni4a O1 1.96260(15) -1_566 n
Ni4a O1 1.96260(15) 104_454 n
Ni4a O1 1.96260(15) -103_455 n
Ni4a Li8c 1.81850(13) 1_565 n
Ni4a Li8c 1.81850(13) 2_555 n
Ni4a Li8c 1.81850(13) -4_566 n
Ni4a Li8c 1.81850(13) 103_555 n
